data_2005919
loop_
_publ_author_name
'Litteer, J. B.'
'Fettinger, J. C.'
'Eichhorn, B. W.'

_publ_section_title
;
 Ba~6~V~4~O~5~S~11~
;
_journal_issue 2
_journal_name_full 'Acta Crystallographica Section C'
_journal_page_first 163
_journal_page_last 165
_journal_paper_doi 10.1107/S0108270196011687
_journal_volume 53
_journal_year 1997
_chemical_formula_iupac 'Ba6 V4 O5 S11'
_chemical_formula_sum 'Ba6 O5 S11 V4'
_chemical_formula_weight 1460.46
_chemical_name_systematic
;
Ba~6~V~4~O~5~S~11~
;
_space_group_IT_number 62
_symmetry_cell_setting orthorhombic
_symmetry_space_group_name_Hall '-P 2ac 2n'
_symmetry_space_group_name_H-M 'P n m a'
_audit_creation_method SHELXL
_cell_angle_alpha 90.00
_cell_angle_beta 90.00
_cell_angle_gamma 90.00
_cell_formula_units_Z 4
_cell_length_a 23.2581(13)
_cell_length_b 13.8504(6)
_cell_length_c 7.5293(5)
_cell_measurement_reflns_used 25
_cell_measurement_temperature 293(2)
_cell_measurement_theta_max 24.6
_cell_measurement_theta_min 17.9
_cell_volume 2425.4(2)
_computing_cell_refinement 'CAD-4 Express'
_computing_data_collection 'CAD-4 Express (Enraf-Nonius, 1994)'
_computing_data_reduction 'CAD-4 Express'
_computing_molecular_graphics 'ORTEPII (Johnson, 1976)'
_computing_publication_material 'SHELXTL (Sheldrick, 1994)'
_computing_structure_refinement 'SHELXL93 (Sheldrick, 1993)'
_computing_structure_solution 'SHELXS86 (Sheldrick, 1990)'
_diffrn_ambient_temperature 293(2)
_diffrn_measurement_device 'Enraf CAD4'
_diffrn_measurement_method '\w/2\q scans'
_diffrn_radiation_monochromator graphite
_diffrn_radiation_source 'fine-focus sealed tube'
_diffrn_radiation_type MoK\a
_diffrn_radiation_wavelength 0.71073
_diffrn_reflns_av_R_equivalents 0.0000
_diffrn_reflns_av_sigmaI/netI 0.0243
_diffrn_reflns_limit_h_max 27
_diffrn_reflns_limit_h_min 0
_diffrn_reflns_limit_k_max 0
_diffrn_reflns_limit_k_min -16
_diffrn_reflns_limit_l_max 8
_diffrn_reflns_limit_l_min 0
_diffrn_reflns_number 2218
_diffrn_reflns_theta_max 24.97
_diffrn_reflns_theta_min 2.29
_diffrn_standards_decay_% 0
_diffrn_standards_interval_count 60
_diffrn_standards_number 4
_exptl_absorpt_coefficient_mu 11.992
_exptl_absorpt_correction_T_max 0.3189
_exptl_absorpt_correction_T_min 0.1633
_exptl_absorpt_correction_type '\y scans'
_exptl_crystal_colour Black
_exptl_crystal_density_diffrn 4.000
_exptl_crystal_density_meas ?
_exptl_crystal_description Block
_exptl_crystal_F_000 2576
_exptl_crystal_size_max 0.275
_exptl_crystal_size_mid 0.175
_exptl_crystal_size_min 0.100
_refine_diff_density_max 3.554
_refine_diff_density_min -1.835
_refine_ls_extinction_coef 0.00047(7)
_refine_ls_extinction_method SHELXL
_refine_ls_goodness_of_fit_all 1.061
_refine_ls_goodness_of_fit_obs 1.089
_refine_ls_matrix_type full
_refine_ls_number_parameters 131
_refine_ls_number_reflns 2218
_refine_ls_number_restraints 0
_refine_ls_restrained_S_all 1.061
_refine_ls_restrained_S_obs 1.089
_refine_ls_R_factor_all 0.0464
_refine_ls_R_factor_obs 0.0394
_refine_ls_shift/esd_max -0.001
_refine_ls_shift/esd_mean 0.000
_refine_ls_structure_factor_coef Fsqd
_refine_ls_weighting_details 'w = 1/[\s^2^(Fo^2^)+(0.057P)^2^+40.081P] where P=(Fo^2^+2Fc^2^)/3'
_refine_ls_weighting_scheme calc
_refine_ls_wR_factor_all 0.1023
_refine_ls_wR_factor_obs 0.0979
_reflns_number_observed 1934
_reflns_number_total 2218
_reflns_observed_criterion F~o~>4\s(F~o~)
_cod_data_source_file br1155.cif
_cod_data_source_block c
_cod_depositor_comments
;
The following automatic conversions were performed:
'_symmetry_cell_setting' value 'Orthorhombic' changed to 'orthorhombic'
according to '/home/saulius/struct/CIF-dictionaries/cif_core.dic'
dictionary named 'cif_core.dic' version 2.4.1 from 2010-06-29.

Automatic conversion script
Id: cif_fix_enum 1527 2010-12-29 10:47:43Z saulius 

The following automatic conversions were performed:

'_symmetry_cell_setting' value 'Orthorhombic' changed to
'orthorhombic' according to
/home/saulius/struct/CIF-dictionaries/cif_core.dic dictionary named
'cif_core.dic' version 2.4.1 from 2010-06-29.

Automatic conversion script
Id: cif_fix_values 1715 2011-07-08 13:25:40Z adriana 

The following automatic conversions were performed:

'_exptl_crystal_density_meas' value 'not measured' was changed to '?'
- the value is perceived as not measured.

Automatic conversion script
Id: cif_fix_values 3008 2015-01-20 13:52:24Z robertas 

The following automatic conversions were performed:

'_refine_ls_weighting_scheme' value 'calc w =
1/[\s^2^(Fo^2^)+(0.057P)^2^+40.081P] where P=(Fo^2^+2Fc^2^)/3' was
changed to 'calc'. New tag '_refine_ls_weighting_details' was
created. The value of the new tag was set to 'w =
1/[\s^2^(Fo^2^)+(0.057P)^2^+40.081P] where P=(Fo^2^+2Fc^2^)/3'.

Automatic conversion script
Id: cif_fix_values 3143 2015-03-26 13:38:13Z robertas 
;
_cod_database_code 2005919

loop_
_symmetry_equiv_pos_as_xyz
'x, y, z'
'-x+1/2, -y, z+1/2'
'-x, y+1/2, -z'
'x+1/2, -y+1/2, -z+1/2'
'-x, -y, -z'
'x-1/2, y, -z-1/2'
'x, -y-1/2, z'
'-x-1/2, y-1/2, z-1/2'

loop_
_atom_site_aniso_label
_atom_site_aniso_U_11
_atom_site_aniso_U_12
_atom_site_aniso_U_13
_atom_site_aniso_U_22
_atom_site_aniso_U_23
_atom_site_aniso_U_33
Ba1 0.0251(5) 0.000 0.0011(3) 0.0115(4) 0.000 0.0115(4)
Ba2 0.0134(3) 0.0001(2) 0.0021(2) 0.0206(3) -0.0011(2) 0.0157(3)
Ba3 0.0133(3) -0.0032(2) -0.0010(2) 0.0186(3) 0.0031(3) 0.0211(4)
Ba4 0.0161(5) 0.000 0.0034(4) 0.0125(4) 0.000 0.0446(6)
V1 0.0106(12) 0.000 -0.0008(10) 0.0126(11) 0.000 0.0281(14)
V2 0.0095(11) 0.000 -0.0013(9) 0.0116(11) 0.000 0.0108(12)
V3 0.0100(8) 0.0007(6) -0.0012(6) 0.0093(7) -0.0002(6) 0.0111(8)
S1 0.0126(12) 0.0007(9) 0.0024(9) 0.0169(12) -0.0011(10) 0.0167(12)
S2 0.0143(12) -0.0013(10) 0.0035(10) 0.0142(11) 0.0041(10) 0.0235(13)
S3 0.024(2) 0.000 -0.002(2) 0.024(2) 0.000 0.023(2)
S4 0.016(2) 0.000 0.010(2) 0.018(2) 0.000 0.060(3)
S5 0.010(2) 0.000 0.0004(15) 0.039(2) 0.000 0.024(2)
S6 0.0243(14) 0.0051(10) -0.0023(11) 0.0165(13) 0.0051(11) 0.0277(15)
S7 0.0203(13) -0.0007(9) -0.0022(10) 0.0121(11) 0.0026(10) 0.0141(12)
O1 0.009(4) 0.000 -0.002(4) 0.006(4) 0.000 0.012(5)
O2 0.007(3) -0.003(3) -0.002(3) 0.022(4) 0.007(3) 0.018(3)
O3 0.012(3) 0.000(3) -0.002(3) 0.017(3) -0.001(3) 0.015(3)

loop_
_atom_site_label
_atom_site_occupancy
_atom_site_fract_x
_atom_site_fract_y
_atom_site_fract_z
_atom_site_U_iso_or_equiv
_atom_site_thermal_displace_type
_atom_site_calc_flag
_atom_site_refinement_flags
_atom_site_type_symbol
Ba1 1 0.34787(4) 0.2500 0.71179(11) 0.0160(2) Uani d S Ba
Ba2 1 0.07413(2) 0.01561(4) 0.70811(8) 0.0166(2) Uani d . Ba
Ba3 1 0.22405(2) 0.08120(4) 1.08003(8) 0.0176(2) Uani d . Ba
Ba4 1 0.54348(4) 0.2500 0.31916(14) 0.0244(3) Uani d S Ba
V1 1 0.16640(10) 0.2500 0.5816(4) 0.0171(5) Uani d S V
V2 1 0.33816(10) 0.2500 1.2010(3) 0.0106(5) Uani d S V
V3 1 0.41933(7) -0.00525(11) 0.7059(2) 0.0101(4) Uani d . V
S1 1 0.34559(10) 0.0390(2) 0.8638(3) 0.0154(5) Uani d . S
S2 1 0.46186(10) 0.1173(2) 0.5884(3) 0.0173(5) Uani d . S
S3 1 0.1714(2) 0.2500 1.3028(5) 0.0235(8) Uani d S S
S4 1 0.0773(2) 0.2500 0.6528(7) 0.0312(10) Uani d S S
S5 1 0.4232(2) 0.2500 1.0926(5) 0.0244(9) Uani d S S
S6 1 0.20828(12) 0.1232(2) 0.6798(4) 0.0228(6) Uani d . S
S7 1 0.32318(11) 0.1214(2) 0.3589(3) 0.0155(5) Uani d . S
O1 1 0.2900(4) 0.2500 1.0345(12) 0.009(2) Uani d S O
O2 1 0.0337(3) 0.0656(5) 0.3435(9) 0.0158(14) Uani d . O
O3 1 0.1039(3) 0.0825(5) 1.0471(9) 0.0143(14) Uani d . O

loop_
_atom_type_symbol
_atom_type_description
_atom_type_scat_dispersion_real
_atom_type_scat_dispersion_imag
_atom_type_scat_source
O O 0.0106 0.0060 'International Tables Vol C Tables 4.2.6.8 and 6.1.1.4'
S S 0.1246 0.1234 'International Tables Vol C Tables 4.2.6.8 and 6.1.1.4'
V V 0.3005 0.5294 'International Tables Vol C Tables 4.2.6.8 and 6.1.1.4'
Ba Ba -0.3244 2.2819 'International Tables Vol C Tables 4.2.6.8 and 6.1.1.4'

loop_
_geom_angle_atom_site_label_1
_geom_angle_atom_site_label_2
_geom_angle_atom_site_label_3
_geom_angle_site_symmetry_1
_geom_angle_site_symmetry_3
_geom_angle
_geom_angle_publ_flag
O1 Ba1 S1 . 7_565 70.90(6) ?
O1 Ba1 S1 . . 70.90(6) ?
S1 Ba1 S1 7_565 . 137.18(9) ?
O1 Ba1 S7 . . 129.01(14) ?
S1 Ba1 S7 7_565 . 143.64(7) ?
S1 Ba1 S7 . . 77.58(6) ?
O1 Ba1 S7 . 7_565 129.01(14) ?
S1 Ba1 S7 7_565 7_565 77.58(6) ?
S1 Ba1 S7 . 7_565 143.64(7) ?
S7 Ba1 S7 . 7_565 66.46(8) ?
O1 Ba1 S2 . . 128.68(14) ?
S1 Ba1 S2 7_565 . 128.60(7) ?
S1 Ba1 S2 . . 66.71(6) ?
S7 Ba1 S2 . . 67.25(6) ?
S7 Ba1 S2 7_565 . 102.31(6) ?
O1 Ba1 S2 . 7_565 128.68(14) ?
S1 Ba1 S2 7_565 7_565 66.71(6) ?
S1 Ba1 S2 . 7_565 128.60(7) ?
S7 Ba1 S2 . 7_565 102.31(6) ?
S7 Ba1 S2 7_565 7_565 67.25(6) ?
S2 Ba1 S2 . 7_565 66.38(8) ?
O1 Ba1 S5 . . 60.4(2) ?
S1 Ba1 S5 7_565 . 72.40(5) ?
S1 Ba1 S5 . . 72.40(5) ?
S7 Ba1 S5 . . 142.17(5) ?
S7 Ba1 S5 7_565 . 142.17(5) ?
S2 Ba1 S5 . . 79.88(7) ?
S2 Ba1 S5 7_565 . 79.88(7) ?
O1 Ba1 V2 . . 25.5(2) ?
S1 Ba1 V2 7_565 . 68.59(5) ?
S1 Ba1 V2 . . 68.59(5) ?
S7 Ba1 V2 . . 143.64(5) ?
S7 Ba1 V2 7_565 . 143.64(5) ?
S2 Ba1 V2 . . 108.94(6) ?
S2 Ba1 V2 7_565 . 108.94(6) ?
S5 Ba1 V2 . . 34.93(7) ?
O1 Ba1 S6 . . 68.4(2) ?
S1 Ba1 S6 7_565 . 116.80(6) ?
S1 Ba1 S6 . . 64.34(6) ?
S7 Ba1 S6 . . 62.06(6) ?
S7 Ba1 S6 7_565 . 92.97(6) ?
S2 Ba1 S6 . . 114.54(6) ?
S2 Ba1 S6 7_565 . 159.24(7) ?
S5 Ba1 S6 . . 120.88(7) ?
V2 Ba1 S6 . . 90.65(6) ?
O1 Ba1 S6 . 7_565 68.4(2) ?
S1 Ba1 S6 7_565 7_565 64.34(6) ?
S1 Ba1 S6 . 7_565 116.80(6) ?
S7 Ba1 S6 . 7_565 92.97(6) ?
S7 Ba1 S6 7_565 7_565 62.06(6) ?
S2 Ba1 S6 . 7_565 159.24(7) ?
S2 Ba1 S6 7_565 7_565 114.54(6) ?
S5 Ba1 S6 . 7_565 120.88(7) ?
V2 Ba1 S6 . 7_565 90.65(6) ?
S6 Ba1 S6 . 7_565 56.68(8) ?
O1 Ba1 V2 . 1_554 147.6(2) ?
S1 Ba1 V2 7_565 1_554 111.29(5) ?
S1 Ba1 V2 . 1_554 111.29(5) ?
S7 Ba1 V2 . 1_554 34.25(4) ?
S7 Ba1 V2 7_565 1_554 34.25(4) ?
S2 Ba1 V2 . 1_554 76.70(6) ?
S2 Ba1 V2 7_565 1_554 76.70(6) ?
S5 Ba1 V2 . 1_554 151.93(8) ?
V2 Ba1 V2 . 1_554 173.13(7) ?
S6 Ba1 V2 . 1_554 83.31(6) ?
S6 Ba1 V2 7_565 1_554 83.31(6) ?
O2 Ba2 O3 5_556 . 119.0(2) ?
O2 Ba2 O2 5_556 . 71.4(2) ?
O3 Ba2 O2 . . 147.1(2) ?
O2 Ba2 S7 5_556 2 118.38(15) ?
O3 Ba2 S7 . 2 72.18(14) ?
O2 Ba2 S7 . 2 133.44(14) ?
O2 Ba2 S4 5_556 . 113.9(2) ?
O3 Ba2 S4 . . 77.4(2) ?
O2 Ba2 S4 . . 70.1(2) ?
S7 Ba2 S4 2 . 127.31(9) ?
O2 Ba2 S1 5_556 2_554 108.0(2) ?
O3 Ba2 S1 . 2_554 130.94(14) ?
O2 Ba2 S1 . 2_554 60.40(13) ?
S7 Ba2 S1 2 2_554 73.97(6) ?
S4 Ba2 S1 . 2_554 96.62(9) ?
O2 Ba2 S2 5_556 6_557 61.9(2) ?
O3 Ba2 S2 . 6_557 68.62(14) ?
O2 Ba2 S2 . 6_557 94.47(14) ?
S7 Ba2 S2 2 6_557 131.28(7) ?
S4 Ba2 S2 . 6_557 69.98(8) ?
S1 Ba2 S2 2_554 6_557 154.72(6) ?
O2 Ba2 S6 5_556 . 168.34(15) ?
O3 Ba2 S6 . . 72.04(14) ?
O2 Ba2 S6 . . 97.30(13) ?
S7 Ba2 S6 2 . 67.14(6) ?
S4 Ba2 S6 . . 62.95(8) ?
S1 Ba2 S6 2_554 . 62.51(6) ?
S2 Ba2 S6 6_557 . 123.43(6) ?
O2 Ba2 S2 5_556 2 71.68(14) ?
O3 Ba2 S2 . 2 59.24(14) ?
O2 Ba2 S2 . 2 142.98(13) ?
S7 Ba2 S2 2 2 65.42(6) ?
S4 Ba2 S2 . 2 129.06(10) ?
S1 Ba2 S2 2_554 2 131.27(6) ?
S2 Ba2 S2 6_557 2 70.13(7) ?
S6 Ba2 S2 . 2 119.43(6) ?
O2 Ba2 V3 5_556 6_557 26.67(15) ?
O3 Ba2 V3 . 6_557 96.17(14) ?
O2 Ba2 V3 . 6_557 82.62(12) ?
S7 Ba2 V3 2 6_557 127.77(5) ?
S4 Ba2 V3 . 6_557 97.04(7) ?
S1 Ba2 V3 2_554 6_557 132.77(5) ?
S2 Ba2 V3 6_557 6_557 35.42(5) ?
S6 Ba2 V3 . 6_557 158.19(5) ?
S2 Ba2 V3 2 6_557 65.18(5) ?
O2 Ba2 V3 5_556 2 99.26(14) ?
O3 Ba2 V3 . 2 24.92(14) ?
O2 Ba2 V3 . 2 160.12(14) ?
S7 Ba2 V3 2 2 66.41(5) ?
S4 Ba2 V3 . 2 99.45(10) ?
S1 Ba2 V3 2_554 2 139.16(5) ?
S2 Ba2 V3 6_557 2 65.78(5) ?
S6 Ba2 V3 . 2 92.38(5) ?
S2 Ba2 V3 2 2 34.32(5) ?
V3 Ba2 V3 6_557 2 81.99(4) ?
O2 Ba2 V3 5_556 2_554 83.17(14) ?
O3 Ba2 V3 . 2_554 155.81(14) ?
O2 Ba2 V3 . 2_554 26.18(13) ?
S7 Ba2 V3 2 2_554 107.26(5) ?
S4 Ba2 V3 . 2_554 84.81(10) ?
S1 Ba2 V3 2_554 2_554 34.92(5) ?
S2 Ba2 V3 6_557 2_554 120.36(5) ?
S6 Ba2 V3 . 2_554 85.34(5) ?
S2 Ba2 V3 2 2_554 143.63(5) ?
V3 Ba2 V3 6_557 2_554 102.27(3) ?
V3 Ba2 V3 2 2_554 173.65(5) ?
O3 Ba3 O1 . . 121.7(2) ?
O3 Ba3 S6 . . 78.13(14) ?
O1 Ba3 S6 . . 77.9(2) ?
O3 Ba3 S3 . . 69.66(15) ?
O1 Ba3 S3 . . 70.0(2) ?
S6 Ba3 S3 . . 109.61(8) ?
O3 Ba3 S1 . 2 63.39(14) ?
O1 Ba3 S1 . 2 143.1(2) ?
S6 Ba3 S1 . 2 134.30(7) ?
S3 Ba3 S1 . 2 80.23(7) ?
O3 Ba3 S7 . 1_556 141.49(14) ?
O1 Ba3 S7 . 1_556 62.5(2) ?
S6 Ba3 S7 . 1_556 134.39(7) ?
S3 Ba3 S7 . 1_556 78.36(9) ?
S1 Ba3 S7 2 1_556 91.01(6) ?
O3 Ba3 S1 . . 143.83(14) ?
O1 Ba3 S1 . . 67.8(2) ?
S6 Ba3 S1 . . 69.85(7) ?
S3 Ba3 S1 . . 136.84(8) ?
S1 Ba3 S1 2 . 132.63(4) ?
S7 Ba3 S1 1_556 . 74.68(6) ?
O3 Ba3 S6 . 2 119.79(14) ?
O1 Ba3 S6 . 2 118.5(2) ?
S6 Ba3 S6 . 2 115.89(7) ?
S3 Ba3 S6 . 2 134.49(8) ?
S1 Ba3 S6 2 2 68.95(7) ?
S7 Ba3 S6 1_556 2 69.85(6) ?
S1 Ba3 S6 . 2 63.71(6) ?
O3 Ba3 S7 . 2 69.18(14) ?
O1 Ba3 S7 . 2 142.3(2) ?
S6 Ba3 S7 . 2 69.15(7) ?
S3 Ba3 S7 . 2 138.04(8) ?
S1 Ba3 S7 2 2 74.55(6) ?
S7 Ba3 S7 1_556 2 134.11(4) ?
S1 Ba3 S7 . 2 83.74(6) ?
S6 Ba3 S7 2 2 64.29(6) ?
O3 Ba3 V3 . 2 26.89(13) ?
O1 Ba3 V3 . 2 140.7(2) ?
S6 Ba3 V3 . 2 101.57(6) ?
S3 Ba3 V3 . 2 73.51(7) ?
S1 Ba3 V3 2 2 36.61(5) ?
S7 Ba3 V3 1_556 2 123.20(5) ?
S1 Ba3 V3 . 2 149.60(5) ?
S6 Ba3 V3 2 2 97.43(6) ?
S7 Ba3 V3 2 2 66.18(5) ?
O3 Ba3 V2 . . 137.89(14) ?
O1 Ba3 V2 . . 26.3(2) ?
S6 Ba3 V2 . . 102.06(6) ?
S3 Ba3 V2 . . 70.88(7) ?
S1 Ba3 V2 2 . 122.80(6) ?
S7 Ba3 V2 1_556 . 36.22(5) ?
S1 Ba3 V2 . . 67.39(5) ?
S6 Ba3 V2 2 . 98.32(5) ?
S7 Ba3 V2 2 . 150.95(5) ?
V3 Ba3 V2 2 . 142.13(5) ?
O3 Ba3 Ba3 . 2_554 101.20(13) ?
O1 Ba3 Ba3 . 2_554 99.5(2) ?
S6 Ba3 Ba3 . 2_554 46.97(5) ?
S3 Ba3 Ba3 . 2_554 156.57(7) ?
S1 Ba3 Ba3 2 2_554 115.82(5) ?
S7 Ba3 Ba3 1_556 2_554 116.26(5) ?
S1 Ba3 Ba3 . 2_554 43.94(4) ?
S6 Ba3 Ba3 2 2_554 68.92(5) ?
S7 Ba3 Ba3 2 2_554 44.06(4) ?
V3 Ba3 Ba3 2 2_554 108.50(3) ?
V2 Ba3 Ba3 . 2_554 109.28(4) ?
O2 Ba4 O2 6_656 4 128.0(3) ?
O2 Ba4 O3 6_656 4_556 155.5(2) ?
O2 Ba4 O3 4 4_556 57.9(2) ?
O2 Ba4 O3 6_656 6_657 57.9(2) ?
O2 Ba4 O3 4 6_657 155.5(2) ?
O3 Ba4 O3 4_556 6_657 106.6(3) ?
O2 Ba4 S3 6_656 6_657 87.08(13) ?
O2 Ba4 S3 4 6_657 87.08(13) ?
O3 Ba4 S3 4_556 6_657 68.84(13) ?
O3 Ba4 S3 6_657 6_657 68.84(13) ?
O2 Ba4 S5 6_656 1_554 72.99(14) ?
O2 Ba4 S5 4 1_554 72.99(14) ?
O3 Ba4 S5 4_556 1_554 126.56(13) ?
O3 Ba4 S5 6_657 1_554 126.56(13) ?
S3 Ba4 S5 6_657 1_554 131.47(11) ?
O2 Ba4 S2 6_656 7_565 135.47(14) ?
O2 Ba4 S2 4 7_565 73.81(14) ?
O3 Ba4 S2 4_556 7_565 67.80(13) ?
O3 Ba4 S2 6_657 7_565 120.48(14) ?
S3 Ba4 S2 6_657 7_565 136.41(6) ?
S5 Ba4 S2 1_554 7_565 80.22(7) ?
O2 Ba4 S2 6_656 . 73.81(14) ?
O2 Ba4 S2 4 . 135.47(13) ?
O3 Ba4 S2 4_556 . 120.48(14) ?
O3 Ba4 S2 6_657 . 67.80(13) ?
S3 Ba4 S2 6_657 . 136.41(6) ?
S5 Ba4 S2 1_554 . 80.22(7) ?
S2 Ba4 S2 7_565 . 66.98(9) ?
O2 Ba4 V3 6_656 3_656 150.00(15) ?
O2 Ba4 V3 4 3_656 29.17(14) ?
O3 Ba4 V3 4_556 3_656 28.72(13) ?
O3 Ba4 V3 6_657 3_656 132.45(13) ?
S3 Ba4 V3 6_657 3_656 75.42(3) ?
S5 Ba4 V3 1_554 3_656 100.53(3) ?
S2 Ba4 V3 7_565 3_656 68.88(5) ?
S2 Ba4 V3 . 3_656 135.02(6) ?
O2 Ba4 V3 6_656 5_656 29.17(14) ?
O2 Ba4 V3 4 5_656 150.00(14) ?
O3 Ba4 V3 4_556 5_656 132.45(13) ?
O3 Ba4 V3 6_657 5_656 28.72(13) ?
S3 Ba4 V3 6_657 5_656 75.42(3) ?
S5 Ba4 V3 1_554 5_656 100.53(3) ?
S2 Ba4 V3 7_565 5_656 135.02(6) ?
S2 Ba4 V3 . 5_656 68.88(5) ?
V3 Ba4 V3 3_656 5_656 150.73(6) ?
O2 Ba4 S4 6_656 6_656 66.19(14) ?
O2 Ba4 S4 4 6_656 66.19(14) ?
O3 Ba4 S4 4_556 6_656 103.59(13) ?
O3 Ba4 S4 6_657 6_656 103.59(13) ?
S3 Ba4 S4 6_657 6_656 60.36(10) ?
S5 Ba4 S4 1_554 6_656 71.11(9) ?
S2 Ba4 S4 7_565 6_656 135.86(6) ?
S2 Ba4 S4 . 6_656 135.86(6) ?
V3 Ba4 S4 3_656 6_656 83.91(3) ?
V3 Ba4 S4 5_656 6_656 83.91(3) ?
O2 Ba4 Ba2 6_656 2_554 33.52(12) ?
O2 Ba4 Ba2 4 2_554 125.83(14) ?
O3 Ba4 Ba2 4_556 2_554 168.67(13) ?
O3 Ba4 Ba2 6_657 2_554 73.40(13) ?
S3 Ba4 Ba2 6_657 2_554 120.53(3) ?
S5 Ba4 Ba2 1_554 2_554 53.52(2) ?
S2 Ba4 Ba2 7_565 2_554 102.13(5) ?
S2 Ba4 Ba2 . 2_554 48.62(5) ?
V3 Ba4 Ba2 3_656 2_554 154.03(4) ?
V3 Ba4 Ba2 5_656 2_554 51.05(3) ?
S4 Ba4 Ba2 6_656 2_554 87.23(4) ?
S3 V1 S6 1_554 7_565 108.66(12) yes
S3 V1 S6 1_554 . 108.66(12) yes
S6 V1 S6 7_565 . 110.3(2) yes
S3 V1 S4 1_554 . 107.6(2) yes
S6 V1 S4 7_565 . 110.75(13) ?
S6 V1 S4 . . 110.75(13) yes
O1 V2 S5 . . 109.4(3) yes
O1 V2 S7 . 7_566 107.5(2) yes
S5 V2 S7 . 7_566 110.95(11) yes
O1 V2 S7 . 1_556 107.5(2) yes
S5 V2 S7 . 1_556 110.95(11) yes
S7 V2 S7 7_566 1_556 110.4(2) yes
O1 V2 Ba3 . . 47.9(2) ?
S5 V2 Ba3 . . 125.21(9) ?
S7 V2 Ba3 7_566 . 123.06(11) ?
S7 V2 Ba3 1_556 . 59.64(7) ?
O1 V2 Ba3 . 7_565 47.9(2) ?
S5 V2 Ba3 . 7_565 125.21(9) ?
S7 V2 Ba3 7_566 7_565 59.64(7) ?
S7 V2 Ba3 1_556 7_565 123.06(11) ?
Ba3 V2 Ba3 . 7_565 79.60(5) ?
O1 V2 Ba1 . . 45.3(3) ?
S5 V2 Ba1 . . 64.07(12) ?
S7 V2 Ba1 7_566 . 123.83(8) ?
S7 V2 Ba1 1_556 . 123.83(8) ?
Ba3 V2 Ba1 . . 78.20(4) ?
Ba3 V2 Ba1 7_565 . 78.20(4) ?
O1 V2 Ba1 . 1_556 141.6(3) ?
S5 V2 Ba1 . 1_556 109.06(13) ?
S7 V2 Ba1 7_566 1_556 57.48(8) ?
S7 V2 Ba1 1_556 1_556 57.48(8) ?
Ba3 V2 Ba1 . 1_556 106.95(5) ?
Ba3 V2 Ba1 7_565 1_556 106.95(5) ?
Ba1 V2 Ba1 . 1_556 173.13(7) ?
O3 V3 O2 2_554 2 108.7(3) yes
O3 V3 S2 2_554 . 110.7(2) yes
O2 V3 S2 2 . 109.8(2) yes
O3 V3 S1 2_554 . 108.3(2) yes
O2 V3 S1 2 . 107.9(2) yes
S2 V3 S1 . . 111.36(11) yes
O3 V3 Ba4 2_554 5_656 55.2(2) ?
O2 V3 Ba4 2 5_656 53.5(2) ?
S2 V3 Ba4 . 5_656 128.82(9) ?
S1 V3 Ba4 . 5_656 119.80(9) ?
O3 V3 Ba3 2_554 2_554 48.6(2) ?
O2 V3 Ba3 2 2_554 126.9(2) ?
S2 V3 Ba3 . 2_554 122.94(9) ?
S1 V3 Ba3 . 2_554 59.94(7) ?
Ba4 V3 Ba3 5_656 2_554 86.11(4) ?
O3 V3 Ba2 2_554 6_657 119.1(2) ?
O2 V3 Ba2 2 6_657 46.4(2) ?
S2 V3 Ba2 . 6_657 63.90(8) ?
S1 V3 Ba2 . 6_657 130.93(9) ?
Ba4 V3 Ba2 5_656 6_657 81.00(4) ?
Ba3 V3 Ba2 2_554 6_657 166.44(5) ?
O3 V3 Ba2 2_554 2_554 44.2(2) ?
O2 V3 Ba2 2 2_554 123.8(2) ?
S2 V3 Ba2 . 2_554 66.52(8) ?
S1 V3 Ba2 . 2_554 126.04(9) ?
Ba4 V3 Ba2 5_656 2_554 84.21(4) ?
Ba3 V3 Ba2 2_554 2_554 76.40(3) ?
Ba2 V3 Ba2 6_657 2_554 98.01(4) ?
O3 V3 Ba2 2_554 2 134.0(2) ?
O2 V3 Ba2 2 2 49.9(2) ?
S2 V3 Ba2 . 2 114.93(9) ?
S1 V3 Ba2 . 2 59.78(7) ?
Ba4 V3 Ba2 5_656 2 90.42(4) ?
Ba3 V3 Ba2 2_554 2 106.69(4) ?
Ba2 V3 Ba2 6_657 2 77.73(3) ?
Ba2 V3 Ba2 2_554 2 173.65(5) ?
O3 V3 Ba1 2_554 . 116.4(2) ?
O2 V3 Ba1 2 . 134.6(2) ?
S2 V3 Ba1 . . 59.13(7) ?
S1 V3 Ba1 . . 53.36(7) ?
Ba4 V3 Ba1 5_656 . 168.87(5) ?
Ba3 V3 Ba1 2_554 . 82.77(4) ?
Ba2 V3 Ba1 6_657 . 110.13(4) ?
Ba2 V3 Ba1 2_554 . 93.62(4) ?
Ba2 V3 Ba1 2 . 92.30(4) ?
V3 S1 Ba1 . . 92.86(9) ?
V3 S1 Ba3 . 2_554 83.45(9) ?
Ba1 S1 Ba3 . 2_554 104.66(7) ?
V3 S1 Ba2 . 2 85.30(8) ?
Ba1 S1 Ba2 . 2 119.53(8) ?
Ba3 S1 Ba2 2_554 2 134.81(8) ?
V3 S1 Ba3 . . 172.23(11) ?
Ba1 S1 Ba3 . . 91.69(6) ?
Ba3 S1 Ba3 2_554 . 89.30(6) ?
Ba2 S1 Ba3 2 . 97.92(7) ?
V3 S2 Ba4 . . 161.14(12) ?
V3 S2 Ba2 . 6_657 80.68(8) ?
Ba4 S2 Ba2 . 6_657 93.80(6) ?
V3 S2 Ba1 . . 87.43(8) ?
Ba4 S2 Ba1 . . 108.46(7) ?
Ba2 S2 Ba1 6_657 . 136.19(9) ?
V3 S2 Ba2 . 2_554 79.16(8) ?
Ba4 S2 Ba2 . 2_554 85.91(6) ?
Ba2 S2 Ba2 6_657 2_554 109.87(7) ?
Ba1 S2 Ba2 . 2_554 108.96(7) ?
V1 S3 Ba4 1_556 6_557 104.0(2) ?
V1 S3 Ba3 1_556 . 123.85(9) ?
Ba4 S3 Ba3 6_557 . 102.48(9) ?
V1 S3 Ba3 1_556 7_565 123.85(9) ?
Ba4 S3 Ba3 6_557 7_565 102.48(9) ?
Ba3 S3 Ba3 . 7_565 96.76(11) ?
V1 S4 Ba2 . 7_565 93.08(7) ?
V1 S4 Ba2 . . 93.08(7) ?
Ba2 S4 Ba2 7_565 . 165.1(2) ?
V1 S4 Ba4 . 6_556 88.0(2) ?
Ba2 S4 Ba4 7_565 6_556 96.86(9) ?
Ba2 S4 Ba4 . 6_556 96.86(9) ?
V2 S5 Ba4 . 1_556 126.2(2) ?
V2 S5 Ba1 . . 81.00(13) ?
Ba4 S5 Ba1 1_556 . 152.80(13) ?
V1 S6 Ba3 . . 123.04(13) ?
V1 S6 Ba3 . 2_554 146.74(14) ?
Ba3 S6 Ba3 . 2_554 90.22(7) ?
V1 S6 Ba2 . . 87.96(10) ?
Ba3 S6 Ba2 . . 88.05(7) ?
Ba3 S6 Ba2 2_554 . 94.24(7) ?
V1 S6 Ba1 . . 91.86(10) ?
Ba3 S6 Ba1 . . 85.51(7) ?
Ba3 S6 Ba1 2_554 . 90.20(6) ?
Ba2 S6 Ba1 . . 172.19(9) ?
V2 S7 Ba3 1_554 1_554 84.15(9) ?
V2 S7 Ba1 1_554 . 88.27(9) ?
Ba3 S7 Ba1 1_554 . 140.08(8) ?
V2 S7 Ba2 1_554 2_554 99.77(10) ?
Ba3 S7 Ba2 1_554 2_554 101.55(7) ?
Ba1 S7 Ba2 . 2_554 118.36(8) ?
V2 S7 Ba3 1_554 2_554 170.18(12) ?
Ba3 S7 Ba3 1_554 2_554 86.84(6) ?
Ba1 S7 Ba3 . 2_554 96.18(6) ?
Ba2 S7 Ba3 2_554 2_554 85.84(6) ?
V2 O1 Ba1 . . 109.2(4) ?
V2 O1 Ba3 . . 105.8(3) ?
Ba1 O1 Ba3 . . 111.7(2) ?
V2 O1 Ba3 . 7_565 105.8(3) ?
Ba1 O1 Ba3 . 7_565 111.7(2) ?
Ba3 O1 Ba3 . 7_565 112.2(3) ?
V3 O2 Ba2 2_554 5_556 107.0(3) ?
V3 O2 Ba4 2_554 6_556 97.3(3) ?
Ba2 O2 Ba4 5_556 6_556 112.1(2) ?
V3 O2 Ba2 2_554 . 104.0(3) ?
Ba2 O2 Ba2 5_556 . 108.6(2) ?
Ba4 O2 Ba2 6_556 . 125.5(2) ?
V3 O3 Ba2 2 . 110.9(3) ?
V3 O3 Ba3 2 . 104.5(3) ?
Ba2 O3 Ba3 . . 108.9(2) ?
V3 O3 Ba4 2 6_557 96.1(3) ?
Ba2 O3 Ba4 . 6_557 117.6(2) ?
Ba3 O3 Ba4 . 6_557 117.2(2) ?

loop_
_geom_bond_atom_site_label_1
_geom_bond_atom_site_label_2
_geom_bond_site_symmetry_2
_geom_bond_distance
_geom_bond_publ_flag
Ba1 O1 . 2.778(9) yes
Ba1 S1 7_565 3.139(2) yes
Ba1 S1 . 3.139(2) yes
Ba1 S7 . 3.250(3) yes
Ba1 S7 7_565 3.250(3) yes
Ba1 S2 . 3.357(3) yes
Ba1 S2 7_565 3.357(3) yes
Ba1 S5 . 3.360(4) yes
Ba1 V2 . 3.691(2) ?
Ba1 S6 . 3.699(3) yes
Ba1 S6 7_565 3.699(3) yes
Ba1 V2 1_554 3.852(2) ?
Ba2 O2 5_556 2.777(6) yes
Ba2 O3 . 2.801(6) yes
Ba2 O2 . 2.983(7) yes
Ba2 S7 2 3.255(3) yes
Ba2 S4 . 3.2739(9) yes
Ba2 S1 2_554 3.283(3) yes
Ba2 S2 6_557 3.339(3) yes
Ba2 S6 . 3.464(3) yes
Ba2 S2 2 3.506(3) yes
Ba2 V3 6_557 3.669(2) ?
Ba2 V3 2 3.754(2) ?
Ba2 V3 2_554 3.787(2) ?
Ba3 O3 . 2.807(6) yes
Ba3 O1 . 2.817(5) yes
Ba3 S6 . 3.091(3) yes
Ba3 S3 . 3.127(3) yes
Ba3 S1 2 3.156(3) yes
Ba3 S7 1_556 3.168(3) yes
Ba3 S1 . 3.314(2) yes
Ba3 S6 2 3.325(3) yes
Ba3 S7 2 3.443(2) yes
Ba3 V3 2 3.623(2) ?
Ba3 V2 . 3.652(2) ?
Ba3 Ba3 2_554 4.5486(7) ?
Ba4 O2 6_656 2.841(7) yes
Ba4 O2 4 2.841(7) yes
Ba4 O3 4_556 2.893(7) ?
Ba4 O3 6_657 2.893(7) ?
Ba4 S3 6_657 3.113(4) yes
Ba4 S5 1_554 3.276(4) yes
Ba4 S2 7_565 3.330(3) yes
Ba4 S2 . 3.330(3) yes
Ba4 V3 3_656 3.504(2) ?
Ba4 V3 5_656 3.504(2) ?
Ba4 S4 6_656 3.639(5) yes
Ba4 Ba2 2_554 4.6600(8) ?
V1 S3 1_554 2.102(5) yes
V1 S6 7_565 2.140(3) yes
V1 S6 . 2.140(3) yes
V1 S4 . 2.140(5) yes
V2 O1 . 1.682(9) yes
V2 S5 . 2.140(4) yes
V2 S7 7_566 2.169(3) yes
V2 S7 1_556 2.169(3) yes
V2 Ba3 7_565 3.652(2) ?
V2 Ba1 1_556 3.852(2) ?
V3 O3 2_554 1.693(7) yes
V3 O2 2 1.722(7) yes
V3 S2 . 2.155(3) yes
V3 S1 . 2.175(3) yes
V3 Ba4 5_656 3.504(2) ?
V3 Ba3 2_554 3.623(2) ?
V3 Ba2 6_657 3.669(2) ?
V3 Ba2 2_554 3.754(2) ?
V3 Ba2 2 3.787(2) ?
S1 Ba3 2_554 3.156(3) ?
S1 Ba2 2 3.283(3) ?
S2 Ba2 6_657 3.339(3) ?
S2 Ba2 2_554 3.506(3) ?
S3 V1 1_556 2.102(5) ?
S3 Ba4 6_557 3.113(4) ?
S3 Ba3 7_565 3.127(3) ?
S4 Ba2 7_565 3.2739(9) ?
S4 Ba4 6_556 3.639(5) ?
S5 Ba4 1_556 3.276(4) ?
S6 Ba3 2_554 3.325(3) ?
S7 V2 1_554 2.169(3) ?
S7 Ba3 1_554 3.168(2) ?
S7 Ba2 2_554 3.255(3) ?
S7 Ba3 2_554 3.443(2) ?
O1 Ba3 7_565 2.817(5) ?
O2 V3 2_554 1.722(7) ?
O2 Ba2 5_556 2.777(6) ?
O2 Ba4 6_556 2.841(7) ?
O3 V3 2 1.693(7) ?
O3 Ba4 6_557 2.893(7) ?
